data_9000167
loop_
_publ_author_name
'Birle, J. D.'
'Gibbs, G. V.'
'Moore, P. B.'
'Smith, J. V.'

_publ_section_title
;
 Crystal structures of natural olivines
 Note: variety hyalosiderite
;
_journal_name_full 'American Mineralogist'
_journal_page_first 807
_journal_page_last 824
_journal_volume 53
_journal_year 1968
_chemical_formula_sum 'Ca0.004 Fe0.912 Mg1.07 Mn0.012 O4 Si'
_chemical_name_mineral Forsterite
_space_group_IT_number 62
_symmetry_space_group_name_Hall '-P 2c 2ab'
_symmetry_space_group_name_H-M 'P b n m'
_cell_angle_alpha 90
_cell_angle_beta 90
_cell_angle_gamma 90
_cell_length_a 4.785
_cell_length_b 10.325
_cell_length_c 6.038
_cell_formula_units_Z 4
_cell_volume 298.308
_database_code_amcsd 0000172
_exptl_crystal_density_diffrn 3.782
_cod_original_formula_sum 'Mg1.07 Fe.912 Mn.012 Ca.004 Si O4'
_cod_database_code 9000167

loop_
_space_group_symop_operation_xyz
x,y,z
x,y,1/2-z
-x,-y,1/2+z
1/2+x,1/2-y,1/2+z
1/2-x,1/2+y,1/2-z
1/2-x,1/2+y,z
1/2+x,1/2-y,-z
-x,-y,-z

loop_
_atom_site_label
_atom_site_fract_x
_atom_site_fract_y
_atom_site_fract_z
_atom_site_occupancy
_atom_site_U_iso_or_equiv
Mg1 0.00000 0.00000 0.00000 0.53500 0.00405
Fe1 0.00000 0.00000 0.00000 0.45600 0.00405
Mn1 0.00000 0.00000 0.00000 0.00600 0.00405
Ca1 0.00000 0.00000 0.00000 0.00200 0.00405
Mg2 0.98598 0.27880 0.25000 0.53500 0.00469
Fe2 0.98598 0.27880 0.25000 0.45600 0.00469
Mn2 0.98598 0.27880 0.25000 0.00600 0.00469
Ca2 0.98598 0.27880 0.25000 0.00200 0.00469
Si 0.42843 0.09587 0.25000 1.00000 0.00241
O1 0.76566 0.09430 0.25000 1.00000 0.00507
O2 0.21642 0.45084 0.25000 1.00000 0.00709
O3 0.28264 0.16370 0.03435 1.00000 0.00633

loop_
_cod_related_entry_id
_cod_related_entry_database
_cod_related_entry_code
1 AMCSD 0000172
